data_2010546
loop_
_publ_author_name
'Kajiwara, Takashi '
'Ito, Tasuku '

_publ_section_title
;
 [Fe(C~12~H~8~N~3~O~2~)Cl~2~(<i>R</i>OH)], with <i>R</i> = Me and Et
;
_journal_issue 1
_journal_name_full 'Acta Crystallographica Section C'
_journal_page_first 22
_journal_page_last 23
_journal_paper_doi 10.1107/S010827019901272X
_journal_volume 56
_journal_year 2000
_chemical_formula_iupac '[Fe (C12 H8 N3 O2) Cl2 (C1 H4 O1)]'
_chemical_formula_moiety 'C13 H12 Cl2 Fe N3 O3'
_chemical_formula_sum 'C13 H12 Cl2 Fe N3 O3'
_chemical_formula_weight 385.01
_chemical_name_systematic ?
_space_group_IT_number 2
_symmetry_cell_setting triclinic
_symmetry_space_group_name_Hall '-P 1'
_symmetry_space_group_name_H-M 'P -1'
_audit_creation_method SHELXL-97
_cell_angle_alpha 101.532(2)
_cell_angle_beta 97.517(2)
_cell_angle_gamma 109.958(3)
_cell_formula_units_Z 2
_cell_length_a 8.3695(11)
_cell_length_b 8.5208(11)
_cell_length_c 11.7567(16)
_cell_measurement_reflns_used 2034
_cell_measurement_temperature 223(2)
_cell_measurement_theta_max 26.00
_cell_measurement_theta_min 1.81
_cell_volume 753.91(17)
_computing_cell_refinement 'SMART and SAINT (Bruker, 1998)'
_computing_data_collection 'SMART (Bruker, 1998)'
_computing_data_reduction SAINT
_computing_molecular_graphics 'TEXSAN (Molecular Structure Corporation & Rigaku Corporation, 1998)'
_computing_publication_material SHELXL97
_computing_structure_refinement 'SHELXL97 (Sheldrick, 1997)'
_computing_structure_solution 'SIR92 (Altomare et al., 1994)'
_diffrn_ambient_temperature 223(2)
_diffrn_measured_fraction_theta_full .944
_diffrn_measured_fraction_theta_max .944
_diffrn_measurement_device_type 'Bruker CCD area-detector'
_diffrn_measurement_method \w
_diffrn_radiation_monochromator graphite
_diffrn_radiation_source 'fine-focus sealed tube'
_diffrn_radiation_type MoK\a
_diffrn_radiation_wavelength .71073
_diffrn_reflns_av_R_equivalents .057
_diffrn_reflns_av_sigmaI/netI .0563
_diffrn_reflns_limit_h_max 7
_diffrn_reflns_limit_h_min -10
_diffrn_reflns_limit_k_max 10
_diffrn_reflns_limit_k_min -5
_diffrn_reflns_limit_l_max 14
_diffrn_reflns_limit_l_min -14
_diffrn_reflns_number 3890
_diffrn_reflns_theta_full 26.00
_diffrn_reflns_theta_max 26.00
_diffrn_reflns_theta_min 1.81
_diffrn_standards_decay_% none
_exptl_absorpt_coefficient_mu 1.369
_exptl_absorpt_correction_T_max .801
_exptl_absorpt_correction_T_min .582
_exptl_absorpt_correction_type multi-scan
_exptl_absorpt_process_details '(SADABS; Sheldrick, 1996)'
_exptl_crystal_colour yellow
_exptl_crystal_density_diffrn 1.696
_exptl_crystal_density_method 'not measured'
_exptl_crystal_description prismatic
_exptl_crystal_F_000 390
_exptl_crystal_size_max .25
_exptl_crystal_size_mid .24
_exptl_crystal_size_min .18
_refine_diff_density_max .39
_refine_diff_density_min -.63
_refine_ls_extinction_method none
_refine_ls_goodness_of_fit_ref .990
_refine_ls_hydrogen_treatment refall
_refine_ls_matrix_type full
_refine_ls_number_parameters 247
_refine_ls_number_reflns 2795
_refine_ls_number_restraints 0
_refine_ls_restrained_S_all .990
_refine_ls_R_factor_all .048
_refine_ls_R_factor_gt .035
_refine_ls_shift/su_max .001
_refine_ls_shift/su_mean .000
_refine_ls_structure_factor_coef Fsqd
_refine_ls_weighting_details 'calc w = 1/[\s^2^(Fo^2^)+(0.0478P)^2^] where P = (Fo^2^+2Fc^2^)/3'
_refine_ls_weighting_scheme calc
_refine_ls_wR_factor_ref .090
_reflns_number_gt 2247
_reflns_number_total 2795
_reflns_threshold_expression I>2\s(I)
_cod_data_source_file oa1093.cif
_cod_data_source_block I
_cod_depositor_comments
;
The following automatic conversions were performed:
'_symmetry_cell_setting' value 'Triclinic' changed to 'triclinic'
according to '/home/saulius/struct/CIF-dictionaries/cif_core.dic'
dictionary named 'cif_core.dic' version 2.4.1 from 2010-06-29.

Automatic conversion script
Id: cif_fix_enum 1527 2010-12-29 10:47:43Z saulius 

The following automatic conversions were performed:

'_symmetry_cell_setting' value 'Triclinic' changed to 'triclinic'
according to /home/saulius/struct/CIF-dictionaries/cif_core.dic
dictionary named 'cif_core.dic' version 2.4.1 from 2010-06-29.

Automatic conversion script
Id: cif_fix_values 1715 2011-07-08 13:25:40Z adriana 
;
_cod_database_code 2010546

loop_
_symmetry_equiv_pos_as_xyz
'x, y, z'
'-x, -y, -z'

loop_
_atom_site_label
_atom_site_fract_x
_atom_site_fract_y
_atom_site_fract_z
_atom_site_U_iso_or_equiv
_atom_site_adp_type
_atom_site_calc_flag
_atom_site_refinement_flags
_atom_site_occupancy
_atom_site_disorder_assembly
_atom_site_disorder_group
_atom_site_type_symbol
Fe1 .67363(5) .30928(5) .71699(3) .02223(14) Uani d . 1 . . Fe
Cl1 .62848(10) .32589(11) .52714(6) .0369(2) Uani d . 1 . . Cl
Cl2 .40061(9) .11938(10) .71164(6) .03317(19) Uani d . 1 . . Cl
O1 .8151(3) .5097(3) 1.08622(16) .0302(5) Uani d . 1 . . O
O2 .9078(3) .2231(3) 1.02267(17) .0346(5) Uani d . 1 . . O
O3 .9461(3) .4890(3) .73200(18) .0271(5) Uani d . 1 . . O
N1 .6293(3) .5291(3) .80433(19) .0241(5) Uani d . 1 . . N
N2 .7718(3) .3386(3) .89498(18) .0209(5) Uani d . 1 . . N
N3 .7841(3) .1191(3) .7087(2) .0249(5) Uani d . 1 . . N
C1 .5505(4) .6172(4) .7509(3) .0308(7) Uani d . 1 . . C
C2 .5200(4) .7541(4) .8151(3) .0367(8) Uani d . 1 . . C
C3 .5703(4) .8007(4) .9372(3) .0392(8) Uani d . 1 . . C
C4 .6513(4) .7105(4) .9932(3) .0310(7) Uani d . 1 . . C
C5 .6779(3) .5755(3) .9235(2) .0229(6) Uani d . 1 . . C
C6 .7636(3) .4699(3) .9783(2) .0214(6) Uani d . 1 . . C
C7 .8510(3) .2302(3) .9238(2) .0231(6) Uani d . 1 . . C
C8 .8619(3) .1106(3) .8139(2) .0229(6) Uani d . 1 . . C
C9 .9448(4) -.0035(4) .8204(3) .0318(7) Uani d . 1 . . C
C10 .9462(4) -.1118(4) .7174(3) .0400(8) Uani d . 1 . . C
C11 .8640(5) -.1061(4) .6100(3) .0410(8) Uani d . 1 . . C
C12 .7835(4) .0119(4) .6083(3) .0329(7) Uani d . 1 . . C
C13 1.0563(5) .4632(6) .6531(3) .0425(9) Uani d . 1 . . C
H1 .525(4) .585(4) .671(3) .025(8) Uiso d . 1 . . H
H2 .466(5) .805(4) .771(3) .050(10) Uiso d . 1 . . H
H3A .553(4) .895(4) .982(3) .036(9) Uiso d . 1 . . H
H3B .992(5) .516(5) .790(3) .049(12) Uiso d . 1 . . H
H4 .682(4) .736(4) 1.076(3) .034(8) Uiso d . 1 . . H
H9 .997(4) -.004(4) .897(3) .034(9) Uiso d . 1 . . H
H10 .995(5) -.193(5) .718(3) .059(11) Uiso d . 1 . . H
H11 .855(4) -.188(4) .532(3) .044(9) Uiso d . 1 . . H
H12 .729(4) .021(4) .540(3) .030(8) Uiso d . 1 . . H
H13A .993(5) .413(5) .574(4) .059(11) Uiso d . 1 . . H
H13B 1.130(5) .580(5) .642(3) .060(12) Uiso d . 1 . . H
H13C 1.138(6) .417(6) .690(4) .090(15) Uiso d . 1 . . H

loop_
_atom_site_aniso_label
_atom_site_aniso_U_11
_atom_site_aniso_U_22
_atom_site_aniso_U_33
_atom_site_aniso_U_12
_atom_site_aniso_U_13
_atom_site_aniso_U_23
Fe1 .0254(2) .0262(2) .0169(2) .01305(19) .00087(15) .00605(16)
Cl1 .0365(4) .0544(5) .0210(3) .0184(4) .0002(3) .0146(3)
Cl2 .0274(4) .0356(4) .0298(4) .0073(3) .0041(3) .0038(3)
O1 .0355(12) .0344(12) .0195(10) .0152(10) .0015(8) .0034(8)
O2 .0448(13) .0416(13) .0261(11) .0245(11) .0027(9) .0164(9)
O3 .0268(12) .0332(12) .0196(11) .0102(10) .0014(9) .0074(9)
N1 .0218(12) .0261(13) .0272(12) .0114(11) .0029(10) .0105(10)
N2 .0245(13) .0224(12) .0178(10) .0128(11) .0009(9) .0053(9)
N3 .0258(13) .0254(13) .0254(12) .0121(11) .0045(10) .0073(10)
C1 .0261(16) .0313(17) .0388(18) .0126(14) .0023(13) .0176(14)
C2 .0284(17) .0321(18) .058(2) .0171(15) .0094(15) .0208(16)
C3 .0355(19) .0266(17) .061(2) .0167(16) .0167(16) .0100(15)
C4 .0270(17) .0287(16) .0347(17) .0086(14) .0097(13) .0041(13)
C5 .0174(14) .0242(15) .0275(14) .0068(12) .0069(11) .0083(11)
C6 .0159(13) .0251(15) .0209(13) .0046(12) .0019(10) .0078(11)
C7 .0214(15) .0231(14) .0249(14) .0070(13) .0031(11) .0101(11)
C8 .0220(14) .0184(14) .0296(14) .0069(12) .0056(11) .0101(11)
C9 .0288(17) .0296(16) .0440(18) .0141(14) .0094(14) .0187(14)
C10 .040(2) .0296(17) .059(2) .0204(16) .0166(17) .0131(16)
C11 .045(2) .0311(18) .047(2) .0173(16) .0143(16) .0010(15)
C12 .0374(19) .0324(17) .0268(16) .0150(15) .0063(14) .0005(13)
C13 .036(2) .068(3) .0259(17) .019(2) .0116(15) .0154(16)

loop_
_atom_type_symbol
_atom_type_description
_atom_type_scat_dispersion_real
_atom_type_scat_dispersion_imag
_atom_type_scat_source
C C .0033 .0016 'International Tables Vol C Tables 4.2.6.8 and 6.1.1.4'
H H .0000 .0000 'International Tables Vol C Tables 4.2.6.8 and 6.1.1.4'
N N .0061 .0033 'International Tables Vol C Tables 4.2.6.8 and 6.1.1.4'
O O .0106 .0060 'International Tables Vol C Tables 4.2.6.8 and 6.1.1.4'
Cl Cl .1484 .1585 'International Tables Vol C Tables 4.2.6.8 and 6.1.1.4'
Fe Fe .3463 .8444 'International Tables Vol C Tables 4.2.6.8 and 6.1.1.4'

loop_
_geom_angle_atom_site_label_1
_geom_angle_atom_site_label_2
_geom_angle_atom_site_label_3
_geom_angle
_geom_angle_publ_flag
N2 Fe1 N1 77.24(8) yes
N2 Fe1 N3 77.30(8) yes
N3 Fe1 N1 153.99(9) yes
N1 Fe1 O3 86.84(8) yes
N2 Fe1 O3 81.22(8) yes
N3 Fe1 O3 84.13(8) yes
N1 Fe1 Cl1 100.57(6) yes
N2 Fe1 Cl1 166.55(7) yes
N3 Fe1 Cl1 102.95(7) yes
N1 Fe1 Cl2 93.91(7) yes
N2 Fe1 Cl2 95.44(7) yes
N3 Fe1 Cl2 93.69(7) yes
O3 Fe1 Cl1 85.43(6) yes
O3 Fe1 Cl2 176.34(6) yes
Cl1 Fe1 Cl2 97.95(3) yes
C13 O3 Fe1 125.2(2) no
C5 N1 C1 118.9(2) no
C5 N1 Fe1 115.46(17) no
C1 N1 Fe1 125.6(2) no
C6 N2 Fe1 118.79(16) yes
C7 N2 Fe1 118.81(16) yes
C6 N2 C7 122.3(2) yes
C12 N3 C8 119.3(2) no
C12 N3 Fe1 124.90(19) no
C8 N3 Fe1 115.77(17) no
N1 C1 C2 121.7(3) no
C1 C2 C3 119.0(3) no
C2 C3 C4 119.8(3) no
C5 C4 C3 118.1(3) no
N1 C5 C4 122.5(2) no
N1 C5 C6 116.3(2) no
C4 C5 C6 121.1(2) no
O1 C6 N2 128.8(2) no
O1 C6 C5 119.1(2) no
N2 C6 C5 112.1(2) no
O2 C7 N2 127.7(2) no
O2 C7 C8 120.8(2) no
N2 C7 C8 111.5(2) no
N3 C8 C9 121.5(3) no
N3 C8 C7 116.5(2) no
C9 C8 C7 122.1(2) no
C10 C9 C8 119.2(3) no
C9 C10 C11 119.6(3) no
C10 C11 C12 119.0(3) no
N3 C12 C11 121.5(3) no

loop_
_geom_bond_atom_site_label_1
_geom_bond_atom_site_label_2
_geom_bond_site_symmetry_2
_geom_bond_distance
_geom_bond_publ_flag
Fe1 N1 . 2.122(2) yes
Fe1 N2 . 2.078(2) yes
Fe1 N3 . 2.115(2) yes
Fe1 O3 . 2.232(2) yes
Fe1 Cl1 . 2.2554(8) yes
Fe1 Cl2 . 2.2894(9) yes
O1 C6 . 1.223(3) yes
O2 C7 . 1.218(3) yes
O3 C13 . 1.428(4) no
N1 C5 . 1.343(3) no
N1 C1 . 1.346(3) no
N2 C6 . 1.359(3) yes
N2 C7 . 1.375(3) yes
N3 C12 . 1.339(4) no
N3 C8 . 1.349(3) no
C1 C2 . 1.377(4) no
C2 C3 . 1.377(5) no
C3 C4 . 1.388(4) no
C4 C5 . 1.375(4) no
C5 C6 . 1.513(4) no
C7 C8 . 1.511(4) no
C8 C9 . 1.382(4) no
C9 C10 . 1.372(5) no
C10 C11 . 1.375(5) no
C11 C12 . 1.390(4) no
